data_2222040
loop_
_publ_author_name
'Syed, Tayyaba'
'Hameed, Shahid'
'Jones, Peter G.'
'Schmidt-Meier, Andrea'

_publ_section_title
;
 (2<i>S</i>)-Methyl 2-(<i>p</i>-toluenesulfonamido)propanoate
;
_journal_coeditor_code HG2507
_journal_issue 6
_journal_name_full 'Acta Crystallographica Section E'
_journal_page_first o1300
_journal_paper_doi 10.1107/S1600536809017371
_journal_volume 65
_journal_year 2009
_chemical_formula_iupac 'C11 H15 N O4 S'
_chemical_formula_moiety 'C11 H15 N O4 S'
_chemical_formula_sum 'C11 H15 N O4 S'
_chemical_formula_weight 257.30
_chemical_melting_point_gt 363
_chemical_melting_point_lt 365
_chemical_name_systematic
;
(2<i>S</i>)-Methyl 2-(<i>p</i>-toluenesulfonamido)propanoate
;
_space_group_IT_number 19
_symmetry_cell_setting orthorhombic
_symmetry_space_group_name_Hall 'P 2ac 2ab'
_symmetry_space_group_name_H-M 'P 21 21 21'
_atom_sites_solution_hydrogens geom
_atom_sites_solution_primary direct
_atom_sites_solution_secondary difmap
_audit_creation_method SHELXL-97
_cell_angle_alpha 90.00
_cell_angle_beta 90.00
_cell_angle_gamma 90.00
_cell_formula_units_Z 4
_cell_length_a 7.1948(2)
_cell_length_b 11.2552(3)
_cell_length_c 15.3311(4)
_cell_measurement_reflns_used 40101
_cell_measurement_temperature 100(2)
_cell_measurement_theta_max 32.5914
_cell_measurement_theta_min 2.2373
_cell_volume 1241.50(6)
_computing_cell_refinement
;
CrysAlis RED (Oxford Diffraction, 2008)
;
_computing_data_collection
;
CrysAlis CCD (Oxford Diffraction, 2008)
;
_computing_data_reduction
;
CrysAlis RED (Oxford Diffraction, 2008)
;
_computing_molecular_graphics 'XP (Siemens, 1994)'
_computing_publication_material 'SHELXL97 (Sheldrick, 2008)'
_computing_structure_refinement 'SHELXL97 (Sheldrick, 2008)'
_computing_structure_solution 'SHELXS97 (Sheldrick, 2008)'
_diffrn_ambient_temperature 100(2)
_diffrn_detector_area_resol_mean 16.1419
_diffrn_measured_fraction_theta_full 0.996
_diffrn_measured_fraction_theta_max 0.996
_diffrn_measurement_device_type 'Oxford Diffraction Xcalibur E'
_diffrn_measurement_method \w-scan
_diffrn_radiation_monochromator graphite
_diffrn_radiation_source 'fine-focus sealed tube'
_diffrn_radiation_type MoK\a
_diffrn_radiation_wavelength 0.71073
_diffrn_reflns_av_R_equivalents 0.0280
_diffrn_reflns_av_sigmaI/netI 0.0133
_diffrn_reflns_limit_h_max 10
_diffrn_reflns_limit_h_min -10
_diffrn_reflns_limit_k_max 16
_diffrn_reflns_limit_k_min -16
_diffrn_reflns_limit_l_max 22
_diffrn_reflns_limit_l_min -22
_diffrn_reflns_number 55416
_diffrn_reflns_theta_full 32.03
_diffrn_reflns_theta_max 32.03
_diffrn_reflns_theta_min 2.24
_exptl_absorpt_coefficient_mu 0.263
_exptl_absorpt_correction_T_max 1.00000
_exptl_absorpt_correction_T_min 0.97232
_exptl_absorpt_correction_type multi-scan
_exptl_absorpt_process_details
;
(CrysAlis RED; Oxford Diffraction, 2008)
;
_exptl_crystal_colour colourless
_exptl_crystal_density_diffrn 1.377
_exptl_crystal_density_method 'not measured'
_exptl_crystal_description 'irregular block'
_exptl_crystal_F_000 544
_exptl_crystal_size_max 0.35
_exptl_crystal_size_mid 0.30
_exptl_crystal_size_min 0.20
_refine_diff_density_max 0.365
_refine_diff_density_min -0.312
_refine_ls_abs_structure_details 'Flack (1983), 1818 Friedel pairs'
_refine_ls_abs_structure_Flack 0.01(4)
_refine_ls_extinction_method none
_refine_ls_goodness_of_fit_ref 1.048
_refine_ls_hydrogen_treatment mixed
_refine_ls_matrix_type full
_refine_ls_number_parameters 161
_refine_ls_number_reflns 4284
_refine_ls_number_restraints 0
_refine_ls_restrained_S_all 1.048
_refine_ls_R_factor_all 0.0233
_refine_ls_R_factor_gt 0.0220
_refine_ls_shift/su_max 0.001
_refine_ls_shift/su_mean 0.000
_refine_ls_structure_factor_coef Fsqd
_refine_ls_weighting_details 'calc w=1/[\s^2^(Fo^2^)+(0.0451P)^2^+0.0628P] where P=(Fo^2^+2Fc^2^)/3'
_refine_ls_weighting_scheme calc
_refine_ls_wR_factor_gt 0.0631
_refine_ls_wR_factor_ref 0.0634
_reflns_number_gt 4060
_reflns_number_total 4284
_reflns_threshold_expression >2sigma(I)
_cod_data_source_file hg2507.cif
_cod_data_source_block I
_cod_database_code 2222040
_cod_database_fobs_code 2222040

loop_
_symmetry_equiv_pos_as_xyz
'x, y, z'
'-x+1/2, -y, z+1/2'
'-x, y+1/2, -z+1/2'
'x+1/2, -y+1/2, -z'

loop_
_atom_site_type_symbol
_atom_site_label
_atom_site_fract_x
_atom_site_fract_y
_atom_site_fract_z
_atom_site_U_iso_or_equiv
_atom_site_adp_type
_atom_site_calc_flag
_atom_site_refinement_flags
_atom_site_occupancy
_atom_site_disorder_assembly
_atom_site_disorder_group
S S 0.77287(3) 0.499255(18) 0.576519(12) 0.01308(5) Uani d . 1 . .
O O1 0.26383(10) 0.24453(5) 0.58832(5) 0.01963(14) Uani d . 1 . .
O O2 0.29792(10) 0.39044(5) 0.68639(4) 0.01622(12) Uani d . 1 . .
O O3 0.95092(9) 0.44220(6) 0.58061(5) 0.02115(14) Uani d . 1 . .
O O4 0.70626(11) 0.56695(6) 0.64934(4) 0.02111(14) Uani d . 1 . .
C C1 0.31824(12) 0.34256(7) 0.60812(5) 0.01252(14) Uani d . 1 . .
C C2 0.42632(12) 0.42436(7) 0.54745(5) 0.01322(14) Uani d . 1 . .
H H2 0.4070 0.5085 0.5662 0.016 Uiso calc R 1 . .
C C3 0.36297(14) 0.41083(10) 0.45331(6) 0.0239(2) Uani d . 1 . .
H H3A 0.4314 0.4668 0.4164 0.036 Uiso calc R 1 . .
H H3B 0.2295 0.4275 0.4493 0.036 Uiso calc R 1 . .
H H3C 0.3872 0.3295 0.4336 0.036 Uiso calc R 1 . .
C C4 0.19070(16) 0.32121(10) 0.74852(7) 0.0258(2) Uani d . 1 . .
H H4A 0.0614 0.3160 0.7288 0.039 Uiso calc R 1 . .
H H4B 0.1950 0.3598 0.8058 0.039 Uiso calc R 1 . .
H H4C 0.2433 0.2411 0.7529 0.039 Uiso calc R 1 . .
C C5 0.77229(12) 0.59314(7) 0.48448(5) 0.01268(14) Uani d . 1 . .
C C6 0.69566(12) 0.70659(7) 0.48923(5) 0.01463(14) Uani d . 1 . .
H H6 0.6427 0.7348 0.5421 0.018 Uiso calc R 1 . .
C C7 0.69813(12) 0.77808(7) 0.41487(6) 0.01543(15) Uani d . 1 . .
H H7 0.6459 0.8555 0.4174 0.019 Uiso calc R 1 . .
C C8 0.77573(13) 0.73814(7) 0.33690(5) 0.01487(15) Uani d . 1 . .
C C9 0.84746(13) 0.62251(8) 0.33331(6) 0.01649(16) Uani d . 1 . .
H H9 0.8974 0.5933 0.2801 0.020 Uiso calc R 1 . .
C C10 0.84653(12) 0.55006(7) 0.40655(6) 0.01525(15) Uani d . 1 . .
H H10 0.8959 0.4719 0.4037 0.018 Uiso calc R 1 . .
C C11 0.78446(17) 0.81761(9) 0.25811(6) 0.02262(18) Uani d . 1 . .
H H11A 0.6738 0.8683 0.2564 0.034 Uiso calc R 1 . .
H H11B 0.7893 0.7689 0.2052 0.034 Uiso calc R 1 . .
H H11C 0.8960 0.8674 0.2614 0.034 Uiso calc R 1 . .
N N 0.62422(10) 0.39329(6) 0.55827(5) 0.01262(13) Uani d . 1 . .
H H01 0.661(2) 0.3437(14) 0.5189(10) 0.032(4) Uiso d . 1 . .

loop_
_atom_site_aniso_label
_atom_site_aniso_U_11
_atom_site_aniso_U_22
_atom_site_aniso_U_33
_atom_site_aniso_U_12
_atom_site_aniso_U_13
_atom_site_aniso_U_23
S 0.01306(9) 0.01406(8) 0.01212(8) -0.00207(7) -0.00239(6) 0.00121(7)
O1 0.0243(3) 0.0136(3) 0.0210(3) -0.0038(2) -0.0008(3) -0.0026(2)
O2 0.0175(3) 0.0183(3) 0.0129(3) -0.0021(2) 0.0007(2) -0.0013(2)
O3 0.0131(3) 0.0248(3) 0.0256(3) -0.0009(2) -0.0058(3) 0.0072(3)
O4 0.0310(4) 0.0199(3) 0.0125(3) -0.0053(3) 0.0004(3) -0.0036(2)
C1 0.0109(3) 0.0130(3) 0.0137(3) 0.0008(3) -0.0016(3) 0.0000(3)
C2 0.0113(3) 0.0137(3) 0.0146(3) 0.0008(3) -0.0005(3) 0.0020(3)
C3 0.0167(4) 0.0388(5) 0.0163(4) -0.0023(4) -0.0046(3) 0.0078(4)
C4 0.0269(5) 0.0319(5) 0.0187(4) -0.0047(4) 0.0050(4) 0.0060(4)
C5 0.0123(3) 0.0128(3) 0.0129(3) -0.0013(3) -0.0004(3) 0.0003(2)
C6 0.0141(3) 0.0140(3) 0.0158(3) 0.0005(3) 0.0016(3) -0.0013(3)
C7 0.0145(3) 0.0128(3) 0.0190(4) 0.0006(3) -0.0003(3) 0.0004(3)
C8 0.0150(3) 0.0153(3) 0.0143(3) -0.0032(3) -0.0031(3) 0.0019(3)
C9 0.0194(4) 0.0164(4) 0.0137(4) -0.0014(3) 0.0022(3) -0.0011(3)
C10 0.0167(4) 0.0129(3) 0.0162(4) 0.0009(3) 0.0014(3) -0.0012(3)
C11 0.0299(5) 0.0199(4) 0.0180(4) -0.0044(4) -0.0027(4) 0.0050(3)
N 0.0112(3) 0.0109(3) 0.0157(3) 0.0003(2) -0.0002(2) -0.0002(2)

loop_
_atom_type_symbol
_atom_type_description
_atom_type_scat_dispersion_real
_atom_type_scat_dispersion_imag
_atom_type_scat_source
C C 0.0033 0.0016 'International Tables Vol C Tables 4.2.6.8 and 6.1.1.4'
H H 0.0000 0.0000 'International Tables Vol C Tables 4.2.6.8 and 6.1.1.4'
N N 0.0061 0.0033 'International Tables Vol C Tables 4.2.6.8 and 6.1.1.4'
O O 0.0106 0.0060 'International Tables Vol C Tables 4.2.6.8 and 6.1.1.4'
S S 0.1246 0.1234 'International Tables Vol C Tables 4.2.6.8 and 6.1.1.4'

loop_
_geom_angle_atom_site_label_1
_geom_angle_atom_site_label_2
_geom_angle_atom_site_label_3
_geom_angle_site_symmetry_1
_geom_angle_site_symmetry_3
_geom_angle
_geom_angle_publ_flag
O4 S O3 . . 120.15(5) ?
O4 S N . . 107.69(4) ?
O3 S N . . 105.46(4) ?
O4 S C5 . . 107.69(4) ?
O3 S C5 . . 107.79(4) ?
N S C5 . . 107.48(4) ?
C1 O2 C4 . . 115.78(7) ?
O1 C1 O2 . . 124.28(8) ?
O1 C1 C2 . . 124.32(8) ?
O2 C1 C2 . . 111.35(7) ?
N C2 C3 . . 111.84(7) ?
N C2 C1 . . 106.32(7) ?
C3 C2 C1 . . 111.48(7) ?
C6 C5 C10 . . 120.98(7) ?
C6 C5 S . . 120.57(6) ?
C10 C5 S . . 118.43(6) ?
C5 C6 C7 . . 118.74(7) ?
C8 C7 C6 . . 121.32(7) ?
C7 C8 C9 . . 118.74(7) ?
C7 C8 C11 . . 120.90(8) ?
C9 C8 C11 . . 120.36(8) ?
C10 C9 C8 . . 120.81(8) ?
C9 C10 C5 . . 119.37(8) ?
C2 N S . . 118.70(6) ?
N C2 H2 . . 109.0 ?
C3 C2 H2 . . 109.0 ?
C1 C2 H2 . . 109.0 ?
C2 C3 H3A . . 109.5 ?
C2 C3 H3B . . 109.5 ?
H3A C3 H3B . . 109.5 ?
C2 C3 H3C . . 109.5 ?
H3A C3 H3C . . 109.5 ?
H3B C3 H3C . . 109.5 ?
O2 C4 H4A . . 109.5 ?
O2 C4 H4B . . 109.5 ?
H4A C4 H4B . . 109.5 ?
O2 C4 H4C . . 109.5 ?
H4A C4 H4C . . 109.5 ?
H4B C4 H4C . . 109.5 ?
C5 C6 H6 . . 120.6 ?
C7 C6 H6 . . 120.6 ?
C8 C7 H7 . . 119.3 ?
C6 C7 H7 . . 119.3 ?
C10 C9 H9 . . 119.6 ?
C8 C9 H9 . . 119.6 ?
C9 C10 H10 . . 120.3 ?
C5 C10 H10 . . 120.3 ?
C8 C11 H11A . . 109.5 ?
C8 C11 H11B . . 109.5 ?
H11A C11 H11B . . 109.5 ?
C8 C11 H11C . . 109.5 ?
H11A C11 H11C . . 109.5 ?
H11B C11 H11C . . 109.5 ?
C2 N H01 . . 111.8(10) ?
S N H01 . . 113.1(10) ?

loop_
_geom_bond_atom_site_label_1
_geom_bond_atom_site_label_2
_geom_bond_site_symmetry_2
_geom_bond_distance
_geom_bond_publ_flag
S O4 . 1.4341(7) ?
S O3 . 1.4344(7) ?
S N . 1.6262(8) ?
S C5 . 1.7628(8) ?
O1 C1 . 1.2094(10) ?
O2 C1 . 1.3235(10) ?
O2 C4 . 1.4525(11) ?
C1 C2 . 1.5223(11) ?
C2 N . 1.4755(11) ?
C2 C3 . 1.5213(13) ?
C5 C6 . 1.3929(11) ?
C5 C10 . 1.3956(11) ?
C6 C7 . 1.3955(11) ?
C7 C8 . 1.3938(12) ?
C8 C9 . 1.4012(12) ?
C8 C11 . 1.5043(12) ?
C9 C10 . 1.3878(12) ?
C2 H2 . 1.0000 ?
C3 H3A . 0.9800 ?
C3 H3B . 0.9800 ?
C3 H3C . 0.9800 ?
C4 H4A . 0.9800 ?
C4 H4B . 0.9800 ?
C4 H4C . 0.9800 ?
C6 H6 . 0.9500 ?
C7 H7 . 0.9500 ?
C9 H9 . 0.9500 ?
C10 H10 . 0.9500 ?
C11 H11A . 0.9800 ?
C11 H11B . 0.9800 ?
C11 H11C . 0.9800 ?
N H01 . 0.865(16) ?

loop_
_geom_hbond_atom_site_label_D
_geom_hbond_atom_site_label_H
_geom_hbond_atom_site_label_A
_geom_hbond_site_symmetry_A
_geom_hbond_distance_DH
_geom_hbond_distance_HA
_geom_hbond_distance_DA
_geom_hbond_angle_DHA
N H01 O1 4_556 0.865(16) 2.057(16) 2.9097(10) 168.6(14)
C10 H10 O1 4_556 0.95 2.62 3.3696(11) 136.4
C9 H9 O2 2_664 0.95 2.63 3.4065(11) 139.5
C7 H7 O3 4_466 0.95 2.67 3.6167(11) 171.5
C4 H4C O4 3_646 0.98 2.49 3.3453(13) 145.1

loop_
_geom_torsion_atom_site_label_1
_geom_torsion_atom_site_label_2
_geom_torsion_atom_site_label_3
_geom_torsion_atom_site_label_4
_geom_torsion_site_symmetry_1
_geom_torsion_site_symmetry_2
_geom_torsion_site_symmetry_3
_geom_torsion_site_symmetry_4
_geom_torsion
_geom_torsion_publ_flag
C4 O2 C1 O1 . . . . -4.64(13) ?
C4 O2 C1 C2 . . . . 177.89(8) ?
O1 C1 C2 N . . . . -87.54(10) ?
O2 C1 C2 N . . . . 89.93(8) ?
O1 C1 C2 C3 . . . . 34.58(12) ?
O2 C1 C2 C3 . . . . -147.95(8) ?
O4 S C5 C6 . . . . -6.70(9) ?
O3 S C5 C6 . . . . -137.70(7) ?
N S C5 C6 . . . . 109.07(7) ?
O4 S C5 C10 . . . . 174.70(7) ?
O3 S C5 C10 . . . . 43.70(8) ?
N S C5 C10 . . . . -69.53(8) ?
C10 C5 C6 C7 . . . . -1.48(13) ?
S C5 C6 C7 . . . . 179.97(6) ?
C5 C6 C7 C8 . . . . -0.17(13) ?
C6 C7 C8 C9 . . . . 1.82(13) ?
C6 C7 C8 C11 . . . . -177.58(9) ?
C7 C8 C9 C10 . . . . -1.88(13) ?
C11 C8 C9 C10 . . . . 177.52(9) ?
C8 C9 C10 C5 . . . . 0.29(13) ?
C6 C5 C10 C9 . . . . 1.42(13) ?
S C5 C10 C9 . . . . -179.99(7) ?
C3 C2 N S . . . . 108.25(8) ?
C1 C2 N S . . . . -129.86(6) ?
O4 S N C2 . . . . 52.67(7) ?
O3 S N C2 . . . . -177.90(6) ?
C5 S N C2 . . . . -63.10(7) ?

loop_
_cod_related_entry_id
_cod_related_entry_database
_cod_related_entry_code
1 ChemSpider 8553203
